data_2011214
loop_
_publ_author_name
'Muthuraman, Meiyappan'
'Nicoud, Jean-Fran\,cois'
'Masse, Ren\'e'
'Desiraju, Gautam R.'

_publ_section_title
;
 Benzyltriphenylphosphonium glutaconaldehyde
;
_journal_issue 8
_journal_name_full 'Acta Crystallographica Section C'
_journal_page_first 986
_journal_page_last 988
_journal_paper_doi 10.1107/S0108270100005862
_journal_volume 56
_journal_year 2000
_chemical_formula_moiety 'C25 H22 P + , C5 H5 O2 -'
_chemical_formula_structural 'C25 H22 P + , C5 H5 O2 -'
_chemical_formula_sum 'C30 H27 O2 P'
_chemical_formula_weight 450.52
_space_group_IT_number 14
_symmetry_cell_setting monoclinic
_symmetry_space_group_name_Hall '-P 2ybc'
_symmetry_space_group_name_H-M 'P 1 21/c 1'
_cell_angle_alpha 90
_cell_angle_beta 95.35(2)
_cell_angle_gamma 90
_cell_formula_units_Z 4
_cell_length_a 12.9830(10)
_cell_length_b 11.4350(10)
_cell_length_c 17.028(2)
_cell_measurement_reflns_used 5616
_cell_measurement_temperature 296.2
_cell_measurement_theta_max 20.95
_cell_measurement_theta_min 2.05
_cell_volume 2517.0(4)
_computing_cell_refinement 'KappaCCD Server Software'
_computing_data_collection 'KappaCCD Server Software (Nonius, 1997)'
_computing_data_reduction 'TEXSAN for Windows (Molecular Structure Corporation, 1997-1999)'
_computing_publication_material 'TEXSAN for Windows'
_computing_structure_refinement 'TEXSAN for Windows'
_computing_structure_solution 'SIR92 (Altomare et al. 1993)'
_diffrn_ambient_temperature 296.2
_diffrn_measurement_device 'Nonius KappaCCD'
_diffrn_measurement_method 'Data from \f = 1\%, \f scans'
_diffrn_radiation_monochromator graphite
_diffrn_radiation_source 'fine-focus sealed tube'
_diffrn_radiation_type 'Ag K\a'
_diffrn_radiation_wavelength .5608
_diffrn_reflns_av_R_equivalents .021
_diffrn_reflns_av_sigmaI/netI .096
_diffrn_reflns_limit_h_max 16
_diffrn_reflns_limit_h_min 0
_diffrn_reflns_limit_k_max 14
_diffrn_reflns_limit_k_min -14
_diffrn_reflns_limit_l_max 21
_diffrn_reflns_limit_l_min -21
_diffrn_reflns_reduction_process 'Lp corrections applied'
_diffrn_reflns_theta_max 20.95
_diffrn_reflns_theta_min 2.05
_diffrn_standards_decay_% .00
_diffrn_standards_interval_count 0
_diffrn_standards_number 0
_exptl_absorpt_coefficient_mu .077
_exptl_absorpt_correction_type none
_exptl_crystal_colour 'dark brown'
_exptl_crystal_density_diffrn 1.189
_exptl_crystal_density_meas ?
_exptl_crystal_description needle
_exptl_crystal_F_000 952.00
_exptl_crystal_size_max .29
_exptl_crystal_size_mid .16
_exptl_crystal_size_min .16
_refine_diff_density_max .35
_refine_diff_density_min -.37
_refine_ls_extinction_method none
_refine_ls_goodness_of_fit_all 1.996
_refine_ls_goodness_of_fit_ref 2.000
_refine_ls_hydrogen_treatment noref
_refine_ls_matrix_type full
_refine_ls_number_constraints 0
_refine_ls_number_parameters 298
_refine_ls_number_reflns 3489
_refine_ls_number_restraints 0
_refine_ls_R_factor_all .054
_refine_ls_R_factor_gt .054
_refine_ls_shift/su_max <0.001
_refine_ls_shift/su_mean .0001
_refine_ls_structure_factor_coef F
_refine_ls_weighting_details 'w = 1/[\s^2^(Fo) + 0.00006|Fo|^2^]'
_refine_ls_weighting_scheme sigma
_refine_ls_wR_factor_all .051
_refine_ls_wR_factor_ref .051
_reflns_number_gt 3489
_reflns_number_total 5616
_reflns_threshold_expression I>2.6\s(I)
_cod_data_source_file gs1084.cif
_cod_data_source_block I
_cod_depositor_comments
;
The following automatic conversions were performed:

'_exptl_crystal_density_meas' value 'not measured' was changed to '?'
- the value is perceived as not measured.

Automatic conversion script
Id: cif_fix_values 3008 2015-01-20 13:52:24Z robertas 
;
_cod_original_sg_symbol_H-M 'P 21/c'
_cod_database_code 2011214
_cod_database_fobs_code 2011214

loop_
_symmetry_equiv_pos_as_xyz
'  +x,  +y,  +z'
'  -x,1/2+y,1/2-z'
'  -x,  -y,  -z'
'  +x,1/2-y,1/2+z'

loop_
_atom_site_label
_atom_site_fract_x
_atom_site_fract_y
_atom_site_fract_z
_atom_site_U_iso_or_equiv
_atom_site_adp_type
_atom_site_calc_flag
_atom_site_calc_attached_atom
_atom_site_refinement_flags
_atom_site_occupancy
P .30174(3) .04186(3) .59864(2) .04091(13) Uani d ? . 1.000
O1 .07113(9) .46135(11) .31557(8) .0913(5) Uani d ? . 1.000
O2 .49757(9) .76097(11) .52492(7) .0836(5) Uani d ? . 1.000
C1 .22084(11) -.08083(12) .61374(9) .0446(5) Uani d ? . 1.000
C2 .12640(13) -.0934(2) .56941(10) .0619(6) Uani d ? . 1.000
C3 .06630(10) -.1907(2) .58080(10) .0865(8) Uani d ? . 1.000
C4 .0988(2) -.2737(2) .6341(2) .1066(10) Uani d ? . 1.000
C5 .1924(2) -.2634(2) .6769(2) .1028(9) Uani d ? . 1.000
C6 .25390(13) -.1670(2) .66799(11) .0701(6) Uani d ? . 1.000
C7 .40634(11) .04830(13) .67518(9) .0450(5) Uani d ? . 1.000
C8 .49173(13) -.02390(10) .67337(10) .0623(6) Uani d ? . 1.000
C9 .56947(13) -.0207(2) .73501(12) .0796(7) Uani d ? . 1.000
C10 .5625(2) .0533(2) .79709(12) .0809(8) Uani d ? . 1.000
C11 .4786(2) .1250(2) .79922(10) .0771(7) Uani d ? . 1.000
C12 .40121(13) .12400(10) .73853(10) .0617(6) Uani d ? . 1.000
C13 .22857(10) .17393(12) .60053(8) .0428(5) Uani d ? . 1.000
C14 .13318(12) .17741(13) .63094(10) .0555(5) Uani d ? . 1.000
C15 .07921(12) .2822(2) .63044(11) .0707(7) Uani d ? . 1.000
C16 .1203(2) .3812(2) .60068(12) .0748(7) Uani d ? . 1.000
C17 .2156(2) .3793(2) .57299(10) .0675(6) Uani d ? . 1.000
C18 .27031(11) .27610(10) .57284(9) .0549(5) Uani d ? . 1.000
C19 .35432(10) .02719(12) .50449(8) .0468(5) Uani d ? . 1.000
C20 .27452(11) .03510(10) .43454(8) .0445(5) Uani d ? . 1.000
C21 .24971(12) .14250(10) .39924(10) .0577(6) Uani d ? . 1.000
C22 .17320(10) .1512(2) .33705(10) .0723(7) Uani d ? . 1.000
C23 .12070(10) .0538(2) .30937(10) .0773(7) Uani d ? . 1.000
C24 .14470(10) -.0523(2) .34194(11) .0719(7) Uani d ? . 1.000
C25 .22360(13) -.06290(10) .40448(10) .0620(6) Uani d ? . 1.000
C26 .15870(10) .4976(2) .33616(12) .0718(7) Uani d ? . 1.000
C27 .19424(12) .5644(2) .40103(11) .0650(6) Uani d ? . 1.000
C28 .29515(13) .5969(2) .41590(10) .0609(6) Uani d ? . 1.000
C29 .34425(13) .66360(10) .47599(10) .0638(6) Uani d ? . 1.000
C30 .44590(10) .6945(2) .47825(11) .0738(7) Uani d ? . 1.000
H1 .1001 -.0341 .5307 .082 Uiso c ? . 1.000
H2 -.0008 -.1923 .5467 .082 Uiso c ? . 1.000
H3 .0561 -.3355 .6425 .082 Uiso c ? . 1.000
H4 .2167 -.3166 .7197 .082 Uiso c ? . 1.000
H5 .3143 -.1546 .6995 .082 Uiso c ? . 1.000
H6 .4930 -.0759 .6341 .082 Uiso c ? . 1.000
H7 .6232 -.0729 .7316 .082 Uiso c ? . 1.000
H8 .6130 .0537 .8395 .082 Uiso c ? . 1.000
H9 .4781 .1804 .8405 .082 Uiso c ? . 1.000
H10 .3409 .1764 .7358 .082 Uiso c ? . 1.000
H11 .1047 .1077 .6510 .082 Uiso c ? . 1.000
H12 .0094 .2809 .6533 .082 Uiso c ? . 1.000
H13 .0882 .4457 .6041 .082 Uiso c ? . 1.000
H14 .2548 .4434 .5549 .082 Uiso c ? . 1.000
H15 .3328 .2737 .5543 .082 Uiso c ? . 1.000
H16 .3909 -.0471 .5097 .082 Uiso c ? . 1.000
H17 .3977 .0878 .5047 .082 Uiso c ? . 1.000
H18 .2848 .2123 .4186 .082 Uiso c ? . 1.000
H19 .1524 .2300 .3126 .082 Uiso c ? . 1.000
H20 .0636 .0595 .2652 .082 Uiso c ? . 1.000
H21 .1131 -.1195 .3251 .082 Uiso c ? . 1.000
H22 .2397 -.1346 .4245 .082 Uiso c ? . 1.000
H23 .2218 .4675 .3021 .082 Uiso c ? . 1.000
H24 .1373 .5903 .4355 .082 Uiso c ? . 1.000
H25 .3322 .5704 .3724 .082 Uiso c ? . 1.000
H26 .3052 .6934 .5199 .082 Uiso c ? . 1.000
H27 .4831 .6551 .4289 .082 Uiso c ? . 1.000

loop_
_atom_site_aniso_label
_atom_site_aniso_U_11
_atom_site_aniso_U_22
_atom_site_aniso_U_33
_atom_site_aniso_U_12
_atom_site_aniso_U_13
_atom_site_aniso_U_23
P .0387(2) .0417(3) .0425(3) -.0018(2) .0048(2) .0025(2)
O1 .0594(8) .0936(10) .1169(12) -.0150(7) -.0131(8) .0037(8)
O2 .0926(9) .0786(9) .0770(9) -.0366(8) -.0059(7) .0006(7)
C1 .0461(9) .0394(10) .0500(10) -.0032(7) .0135(8) -.0016(8)
C2 .0589(11) .0598(12) .0696(12) -.0173(9) .0191(9) -.0163(9)
C3 .0708(13) .079(2) .115(2) -.0348(12) .0335(13) -.0380(10)
C4 .100(2) .0510(10) .181(3) -.0310(10) .080(2) -.023(2)
C5 .116(2) .060(2) .143(2) .0070(10) .071(2) .0370(10)
C6 .0736(12) .0591(12) .0810(10) -.0040(10) .0259(10) .0169(10)
C7 .0449(9) .0474(10) .0427(10) -.0012(8) .0038(7) .0021(8)
C8 .0583(11) .0733(12) .0540(11) .0098(9) -.0013(9) -.0036(9)
C9 .0603(12) .106(2) .0700(10) .0199(11) -.0078(11) .0020(12)
C10 .0700(13) .103(2) .0640(10) -.0045(12) -.0219(11) .0038(12)
C11 .0900(10) .0780(10) .0593(13) -.0024(12) -.0166(11) -.0156(10)
C12 .0669(11) .0607(12) .0555(12) -.0008(9) -.0038(9) -.0059(10)
C13 .0442(9) .0427(10) .0411(9) -.0026(7) .0016(7) .0002(7)
C14 .0515(10) .0498(11) .0657(12) .0037(8) .0079(9) -.0031(9)
C15 .0616(11) .0613(13) .090(2) .0065(10) .0116(10) -.0119(11)
C16 .0810(10) .0515(13) .088(2) .0207(11) -.0102(12) -.0121(11)
C17 .0890(10) .0440(12) .0691(13) -.0062(10) .0025(11) .0035(9)
C18 .0581(10) .0479(11) .0589(11) -.0025(9) .0057(8) .0041(9)
C19 .0443(9) .0502(10) .0463(10) -.0008(7) .0064(7) .0039(8)
C20 .0433(9) .0522(11) .0392(10) -.0030(8) .0098(7) -.0017(8)
C21 .0650(11) .0596(12) .0475(11) .0018(9) .0002(9) .0024(9)
C22 .0782(13) .082(2) .0545(12) .0065(11) -.0051(10) .0062(11)
C23 .0602(12) .119(2) .0520(12) -.0048(12) .0011(9) -.0015(13)
C24 .0731(13) .087(2) .0560(13) -.0281(11) .0097(10) -.0194(11)
C25 .0761(12) .0589(12) .0523(12) -.0062(10) .0140(10) -.0066(9)
C26 .0533(12) .0709(13) .090(2) -.0102(10) .0017(10) .0018(11)
C27 .0512(11) .0699(13) .0730(13) -.0016(9) .0020(9) .0087(10)
C28 .0559(11) .0595(12) .0678(12) -.0040(9) .0087(9) .0024(10)
C29 .0641(12) .0595(12) .0672(13) -.0057(9) .0029(10) .0015(10)
C30 .0722(13) .0738(13) .0760(10) -.0205(11) .0071(10) -.0057(11)

loop_
_atom_type_symbol
_atom_type_scat_dispersion_real
_atom_type_scat_dispersion_imag
_atom_type_scat_source
C .000 .000
;International Tables for Crystallography
(1992, Vol. C, Table 6.1.1.2)
;
H .000 .000
;International Tables for Crystallography
(1992, Vol. C, Table 6.1.1.2)
;
O .000 .000
;International Tables for Crystallography
(1992, Vol. C, Table 6.1.1.2)
;
P .000 .000
;International Tables for Crystallography
(1992, Vol. C, Table 6.1.1.2)
;

loop_
_diffrn_reflns_number
10920

loop_
_geom_angle_atom_site_label_1
_geom_angle_atom_site_label_2
_geom_angle_atom_site_label_3
_geom_angle
_geom_angle_publ_flag
C1 P C13 109.93(10) ?
C1 P C7 110.07(10) ?
C1 P C19 109.31(9) ?
C13 P C7 108.67(10) ?
C13 P C19 109.87(10) ?
C7 P C19 108.98(9) ?
C2 C1 C6 119.4(2) ?
C2 C1 P 120.4(2) ?
C6 C1 P 120.2(2) ?
H1 C2 C3 118.9 no
H1 C2 C1 121.8 no
C3 C2 C1 119.3(3) ?
H2 C3 C4 125.2 no
H2 C3 C2 113.9 no
C4 C3 C2 120.9(3) ?
H3 C4 C3 119.3 no
H3 C4 C5 120.3 no
C3 C4 C5 120.3(3) ?
H4 C5 C4 123.7 no
H4 C5 C6 115.4 no
C4 C5 C6 120.5(3) ?
H5 C6 C5 122.1 no
H5 C6 C1 118.1 no
C5 C6 C1 119.6(2) ?
C8 C7 C12 119.0(2) ?
C8 C7 P 120.8(2) ?
C12 C7 P 120.1(2) ?
H6 C8 C7 118.9 no
H6 C8 C9 121.3 no
C7 C8 C9 119.6(2) ?
H7 C9 C10 123.7 no
H7 C9 C8 115.8 no
C10 C9 C8 120.5(2) ?
H8 C10 C9 120.8 no
H8 C10 C11 118.9 no
C9 C10 C11 120.2(2) ?
H9 C11 C10 118.8 no
H9 C11 C12 120.6 no
C10 C11 C12 120.3(2) ?
H10 C12 C11 123.6 no
H10 C12 C7 116.0 no
C11 C12 C7 120.3(2) ?
C14 C13 C18 119.5(2) ?
C14 C13 P 121.7(2) ?
C18 C13 P 118.7(2) ?
H11 C14 C13 119.9 no
H11 C14 C15 120.7 no
C13 C14 C15 119.4(2) ?
H12 C15 C16 123.0 no
H12 C15 C14 116.8 no
C16 C15 C14 120.2(2) ?
H13 C16 C17 120.1 no
H13 C16 C15 118.8 no
C17 C16 C15 120.8(2) ?
H14 C17 C16 128.6 no
H14 C17 C18 111.4 no
C16 C17 C18 119.9(2) ?
H15 C18 C17 120.7 no
H15 C18 C13 119.1 no
C17 C18 C13 120.2(2) ?
H17 C19 H16 112.0 no
H17 C19 C20 110.1 no
H17 C19 P 102.4 no
H16 C19 C20 114.7 no
H16 C19 P 102.8 no
C20 C19 P 114.00(13) ?
C25 C20 C21 118.3(2) ?
C25 C20 C19 121.1(2) ?
C21 C20 C19 120.6(2) ?
H18 C21 C22 119.0 no
H18 C21 C20 120.1 no
C22 C21 C20 120.9(2) ?
H19 C22 C23 118.4 no
H19 C22 C21 121.3 no
C23 C22 C21 120.2(2) ?
H20 C23 C24 119.1 no
H20 C23 C22 120.9 no
C24 C23 C22 120.0(2) ?
H21 C24 C23 123.3 no
H21 C24 C25 116.2 no
C23 C24 C25 120.5(2) ?
H22 C25 C20 120.8 no
H22 C25 C24 119.2 no
C20 C25 C24 120.0(2) ?
H23 C26 O1 117.2 no
H23 C26 C27 112.5 no
O1 C26 C27 130.1(3) ?
H24 C27 C28 123.0 no
H24 C27 C26 114.2 no
C28 C27 C26 122.8(2) ?
H25 C28 C27 108.0 no
H25 C28 C29 120.7 no
C27 C28 C29 131.1(2) ?
H26 C29 C30 116.5 no
H26 C29 C28 120.6 no
C30 C29 C28 122.8(2) ?
H27 C30 O2 119.1 no
H27 C30 C29 111.3 no
O2 C30 C29 129.5(3) ?

loop_
_geom_bond_atom_site_label_1
_geom_bond_atom_site_label_2
_geom_bond_site_symmetry_1
_geom_bond_site_symmetry_2
_geom_bond_distance
_geom_bond_publ_flag
P C1 . . 1.786(2) ?
P C13 . . 1.786(2) ?
P C7 . . 1.794(2) ?
P C19 . . 1.808(2) ?
O1 C26 . . 1.230(3) ?
O2 C30 . . 1.249(3) ?
C1 C2 . . 1.386(3) ?
C1 C6 . . 1.391(3) ?
C2 H1 . . .98 no
C2 C3 . . 1.383(3) ?
C3 H2 . . 1.00 no
C3 C4 . . 1.353(4) ?
C4 H3 . . .92 no
C4 C5 . . 1.363(4) ?
C5 H4 . . .98 no
C5 C6 . . 1.378(4) ?
C6 H5 . . .92 no
C7 C8 . . 1.385(3) ?
C7 C12 . . 1.390(3) ?
C8 H6 . . .90 no
C8 C9 . . 1.387(3) ?
C9 H7 . . .92 no
C9 C10 . . 1.364(4) ?
C10 H8 . . .93 no
C10 C11 . . 1.366(3) ?
C11 H9 . . .95 no
C11 C12 . . 1.372(3) ?
C12 H10 . . .98 no
C13 C14 . . 1.387(3) ?
C13 C18 . . 1.389(3) ?
C14 H11 . . .96 no
C14 C15 . . 1.388(3) ?
C15 H12 . . 1.02 no
C15 C16 . . 1.368(3) ?
C16 H13 . . .85 no
C16 C17 . . 1.366(3) ?
C17 H14 . . .96 no
C17 C18 . . 1.377(3) ?
C18 H15 . . .90 no
C19 H17 . . .89 no
C19 H16 . . .97 no
C19 C20 . . 1.507(3) ?
C20 C25 . . 1.376(3) ?
C20 C21 . . 1.391(3) ?
C21 H18 . . .96 no
C21 C22 . . 1.386(3) ?
C22 H19 . . 1.02 no
C22 C23 . . 1.366(3) ?
C23 H20 . . 1.01 no
C23 C24 . . 1.358(3) ?
C24 H21 . . .90 no
C24 C25 . . 1.412(3) ?
C25 H22 . . .91 no
C26 H23 . . 1.10 no
C26 C27 . . 1.386(3) ?
C27 H24 . . 1.03 no
C27 C28 . . 1.363(3) ?
C28 H25 . . .97 no
C28 C29 . . 1.383(3) ?
C29 H26 . . 1.00 no
C29 C30 . . 1.364(3) ?
C30 H27 . . 1.10 no

loop_
_geom_contact_atom_site_label_1
_geom_contact_atom_site_label_2
_geom_contact_distance
_geom_contact_site_symmetry_2
_geom_contact_publ_flag
O1 H3 2.3518 3_556 no
O1 H20 2.4001 2 no
O1 H13 2.7935 3_566 no
O1 H19 2.8504 . no
O1 H11 2.9823 4_554 no
O1 C4 3.250(3) 3_556 no
O1 C23 3.296(3) 2 no
O1 C16 3.480(3) 3_566 no
O1 C14 3.677(3) 4_554 no
O1 C15 3.686(3) 3_566 no
O1 C24 3.697(3) 2 no
O2 H17 2.2850 3_666 no
O2 H9 2.4632 2_656 no
O2 H16 2.5948 1_565 no
O2 H6 2.6381 1_565 no
O2 H15 2.7167 3_666 no
O2 H18 2.9147 3_666 no
O2 C19 3.162(3) 3_666 no
O2 C11 3.363(3) 2_656 no
O2 C8 3.533(3) 1_565 no
O2 C19 3.568(3) 1_565 no
O2 C21 3.586(3) 3_666 no
O2 C18 3.601(3) 3_666 no
C3 C22 3.556(4) 3_556 no
C3 C23 3.563(4) 3_556 no
C5 H21 3.1152 4_545 no
C5 C24 3.612(4) 4_545 no
C6 H26 3.1087 1_545 no
C8 C20 3.694(3) 3_656 no
C9 C20 3.682(4) 3_656 no
C9 C21 3.698(4) 3_656 no
C12 H23 2.8578 4 no
C15 H20 2.9440 4 no
C15 C23 3.575(4) 4 no
C15 C22 3.694(4) 4 no
C16 H20 3.0385 4 no
C16 C23 3.630(4) 4 no
C17 C27 3.603(3) . no
C21 H7 3.0004 3_656 no
C22 H7 3.1193 3_656 no
C24 H4 2.7956 4_544 no
C25 C29 3.655(3) 1_545 no
C26 H19 3.0864 . no
C27 H14 3.0027 . no
C28 H14 3.0319 . no
C29 H22 2.7770 1_565 no
C29 H14 3.1284 . no
C30 H15 2.9980 3_666 no
C30 H16 3.0981 1_565 no
H3 H13 2.6288 1_545 no
H4 H21 2.4522 4_545 no
H8 H14 2.6820 2_646 no
H10 H23 2.5888 4 no
H12 H21 2.4864 3_556 no
H12 H20 2.6843 4 no
H12 H24 2.7472 3_566 no
H15 H27 2.5162 3_666 no
H22 H26 2.6404 1_545 no
H3 O1 2.3518 3_556 no
H6 O2 2.6381 1_545 no
H9 O2 2.4632 2_646 no
H15 O2 2.7167 3_666 no
H16 O2 2.5948 1_545 no
H17 O2 2.2850 3_666 no
H20 O1 2.4001 2_545 no
H23 O1 1.9914 . no
H24 O1 2.5996 . no
H26 O2 2.6078 . no
H27 O2 2.0293 . no

loop_
_geom_hbond_atom_site_label_D
_geom_hbond_atom_site_label_H
_geom_hbond_atom_site_label_A
_geom_hbond_site_symmetry_D
_geom_hbond_site_symmetry_H
_geom_hbond_distance_DH
_geom_hbond_distance_HA
_geom_hbond_distance_DA
_geom_hbond_angle_DHA
_geom_hbond_publ_flag
C4 H3 O1 3_556 3_556 .92 2.352 3.250(3) 166.0 yes
C8 H6 O2 1_565 1_565 .90 2.638 3.533(3) 176.6 yes
C11 H9 O2 2_656 2_656 .95 2.463 3.363(3) 158.8 yes
C16 H13 O1 3_566 3_566 .85 2.794 3.480(3) 138.8 yes
C18 H15 O2 3_666 3_666 .90 2.717 3.601(3) 168.4 yes
C19 H16 O2 1_565 1_565 .97 2.595 3.568(3) 177.0 yes
C19 H17 O2 3_666 3_666 .89 2.285 3.162(2) 167.1 yes
C23 H20 O1 2_555 2_555 1.01 2.400 3.296(3) 147.5 yes

loop_
_cod_related_entry_id
_cod_related_entry_database
_cod_related_entry_code
1 ChemSpider 30652297
